data_7053983
loop_
_publ_author_name
'Chen, Jun'
'Wang, Shuai-Hua'
'Liu, Zhi-Fa'
'Wu, Mei-Feng'
'Xiao, Yu'
'Zheng, Fa-Kun'
'Guo, Guo-Cong'
'Huang, Jin-Shun'

_publ_section_title
;
 Anion-directed self-assembly of Cu(ii) coordination compounds with
 tetrazole-1-acetic acid: syntheses in ionic liquids and crystal
 structures
;
_journal_issue 1
_journal_name_full 'New Journal of Chemistry'
_journal_page_first 269
_journal_paper_doi 10.1039/c3nj01198d
_journal_volume 38
_journal_year 2014
_chemical_absolute_configuration ad
_chemical_formula_moiety 'C6 H12 Cl2 Cu N8 O6'
_chemical_formula_sum 'C6 H12 Cl2 Cu N8 O6'
_chemical_formula_weight 426.68
_chemical_melting_point ?
_chemical_name_common '[CuCl2(1-Htza)2(H2O)].H2O'
_chemical_name_systematic
; 
 ? 
;
_space_group_IT_number 19
_symmetry_cell_setting orthorhombic
_symmetry_space_group_name_Hall 'P 2ac 2ab'
_symmetry_space_group_name_H-M 'P 21 21 21'
_atom_sites_solution_hydrogens geom
_atom_sites_solution_primary direct
_atom_sites_solution_secondary difmap
_audit_creation_method SHELXL-97
_cell_angle_alpha 90.00
_cell_angle_beta 90.00
_cell_angle_gamma 90.00
_cell_formula_units_Z 4
_cell_length_a 8.8662(6)
_cell_length_b 10.1720(6)
_cell_length_c 16.6340(11)
_cell_measurement_reflns_used 4057
_cell_measurement_temperature 293(2)
_cell_measurement_theta_max 27.4700
_cell_measurement_theta_min 2.3468
_cell_volume 1500.17(17)
_computing_cell_refinement 'CrystalClear (Rigaku Inc., 2008)'
_computing_data_collection 'CrystalClear (Rigaku Inc., 2008)'
_computing_data_reduction 'CrystalClear (Rigaku Inc., 2008)'
_computing_publication_material 'SHELXL-97 (Sheldrick, 1997)'
_computing_structure_refinement 'SHELXL-97 (Sheldrick, 1997)'
_computing_structure_solution 'SHELXS-97 (Sheldrick, 1990)'
_diffrn_ambient_temperature 293(2)
_diffrn_detector_area_resol_mean 28.5714
_diffrn_measured_fraction_theta_full 0.994
_diffrn_measured_fraction_theta_max 0.994
_diffrn_measurement_device_type 'Saturn70 (4x4 bin mode)'
_diffrn_measurement_method CCD_Profile_fitting
_diffrn_radiation_monochromator graphite
_diffrn_radiation_source 'fine-focus sealed tube'
_diffrn_radiation_type MoK\a
_diffrn_radiation_wavelength 0.71073
_diffrn_reflns_av_R_equivalents 0.0532
_diffrn_reflns_av_sigmaI/netI 0.0561
_diffrn_reflns_limit_h_max 11
_diffrn_reflns_limit_h_min -11
_diffrn_reflns_limit_k_max 12
_diffrn_reflns_limit_k_min -13
_diffrn_reflns_limit_l_max 21
_diffrn_reflns_limit_l_min -21
_diffrn_reflns_number 12030
_diffrn_reflns_theta_full 27.47
_diffrn_reflns_theta_max 27.47
_diffrn_reflns_theta_min 2.35
_exptl_absorpt_coefficient_mu 1.857
_exptl_absorpt_correction_T_max 1.0000
_exptl_absorpt_correction_T_min 0.8939
_exptl_absorpt_correction_type multi-scan
_exptl_absorpt_process_details 'Sphere (Rigaku CrystalClear)'
_exptl_crystal_colour blue
_exptl_crystal_density_diffrn 1.889
_exptl_crystal_density_meas ?
_exptl_crystal_density_method 'not measured'
_exptl_crystal_description block
_exptl_crystal_F_000 860
_exptl_crystal_size_max 0.280
_exptl_crystal_size_mid 0.130
_exptl_crystal_size_min 0.110
_refine_diff_density_max 0.380
_refine_diff_density_min -0.358
_refine_diff_density_rms 0.074
_refine_ls_abs_structure_details 'Flack H D (1983), Acta Cryst. A39, 876-881'
_refine_ls_abs_structure_Flack 0.040(18)
_refine_ls_extinction_coef 0.0020(4)
_refine_ls_extinction_expression Fc^*^=kFc[1+0.001xFc^2^\l^3^/sin(2\q)]^-1/4^
_refine_ls_extinction_method SHELXL
_refine_ls_goodness_of_fit_ref 1.004
_refine_ls_hydrogen_treatment mixed
_refine_ls_matrix_type full
_refine_ls_number_parameters 221
_refine_ls_number_reflns 3409
_refine_ls_number_restraints 6
_refine_ls_restrained_S_all 1.004
_refine_ls_R_factor_all 0.0492
_refine_ls_R_factor_gt 0.0392
_refine_ls_shift/su_max 0.008
_refine_ls_shift/su_mean 0.000
_refine_ls_structure_factor_coef Fsqd
_refine_ls_weighting_details 'calc w=1/[\s^2^(Fo^2^)+(0.0367P)^2^+0.0000P] where P=(Fo^2^+2Fc^2^)/3'
_refine_ls_weighting_scheme calc
_refine_ls_wR_factor_gt 0.0769
_refine_ls_wR_factor_ref 0.0809
_reflns_number_gt 2902
_reflns_number_total 3409
_reflns_threshold_expression >2sigma(I)
_cod_data_source_file c3nj01198d.txt
_cod_data_source_block 4
_cod_depositor_comments
;
The following automatic conversions were performed:

'_chemical_melting_point' value 'not measured' was changed to '?' -
the value is undefined or not
given.

'_exptl_absorpt_correction_type' value 'Multi-scan' changed
to 'multi-scan' according to
/usr/data/users/saulius/automatic-downloads/current/RSC/lib/dictionaries/cif_core.dic
dictionary named 'cif_core.dic' version 2.4.2 from 2011-04-26.

Automatic conversion script
Id: cif_fix_values 2281 2013-09-26 08:29:07Z andrius 

The following automatic conversions were performed:

'_exptl_crystal_density_meas' value 'not measured' was changed to '?'
- the value is perceived as not measured.

Automatic conversion script
Id: cif_fix_values 3008 2015-01-20 13:52:24Z robertas 
;
_cod_original_sg_symbol_H-M P212121
_cod_database_code 7053983

loop_
_symmetry_equiv_pos_as_xyz
'x, y, z'
'-x+1/2, -y, z+1/2'
'-x, y+1/2, -z+1/2'
'x+1/2, -y+1/2, -z'

loop_
_atom_site_label
_atom_site_type_symbol
_atom_site_fract_x
_atom_site_fract_y
_atom_site_fract_z
_atom_site_U_iso_or_equiv
_atom_site_adp_type
_atom_site_occupancy
_atom_site_symmetry_multiplicity
_atom_site_calc_flag
_atom_site_refinement_flags
Cu1 Cu -0.00728(3) 0.51192(3) 0.252570(17) 0.02341(7) Uani 1 1 d .
O1W O 0.19137(19) 0.42599(16) 0.27504(10) 0.0265(4) Uani 1 1 d D
H1WA H 0.192(2) 0.3433(7) 0.2708(14) 0.040 Uiso 1 1 d D
H1WB H 0.2618(12) 0.4530(16) 0.2447(9) 0.040 Uiso 1 1 d D
O2W O 0.4276(2) 0.5060(2) 0.18856(13) 0.0597(7) Uani 1 1 d D
H2WA H 0.5064(11) 0.5386(19) 0.2094(11) 0.089 Uiso 1 1 d D
H2WB H 0.402(2) 0.5637(13) 0.1543(9) 0.089 Uiso 1 1 d D
O11 O 0.07447(19) 0.7639(2) 0.55540(10) 0.0425(5) Uani 1 1 d .
O12 O -0.0870(2) 0.81961(19) 0.65129(10) 0.0396(5) Uani 1 1 d .
H12C H -0.0191 0.8706 0.6635 0.059 Uiso 1 1 calc R
O21 O -0.1783(2) 0.6534(2) -0.05056(12) 0.0497(6) Uani 1 1 d .
O22 O -0.0737(2) 0.6787(2) -0.16998(11) 0.0568(7) Uani 1 1 d .
H22C H -0.0298 0.6192 -0.1936 0.085 Uiso 1 1 calc R
N11 N -0.1064(2) 0.5783(2) 0.49031(11) 0.0227(5) Uani 1 1 d .
N12 N -0.0174(2) 0.4717(2) 0.49845(12) 0.0293(5) Uani 1 1 d .
N13 N 0.0216(2) 0.4353(2) 0.42648(11) 0.0280(5) Uani 1 1 d .
N14 N -0.0427(2) 0.51958(18) 0.37160(11) 0.0225(5) Uani 1 1 d .
N21 N 0.0920(2) 0.5781(2) 0.01531(11) 0.0236(5) Uani 1 1 d .
N22 N 0.1512(3) 0.4580(2) 0.02426(12) 0.0304(6) Uani 1 1 d .
N23 N 0.1252(3) 0.4223(2) 0.09774(12) 0.0314(6) Uani 1 1 d .
N24 N 0.0490(2) 0.52020(19) 0.13626(11) 0.0231(5) Uani 1 1 d .
C11 C -0.1203(3) 0.6068(2) 0.41282(14) 0.0249(6) Uani 1 1 d .
H11A H -0.1752 0.6763 0.3914 0.030 Uiso 1 1 calc R
C12 C -0.1610(3) 0.6494(3) 0.56077(14) 0.0274(7) Uani 1 1 d .
H12A H -0.1821 0.5877 0.6038 0.033 Uiso 1 1 calc R
H12B H -0.2540 0.6947 0.5475 0.033 Uiso 1 1 calc R
C13 C -0.0445(3) 0.7480(3) 0.58857(13) 0.0266(6) Uani 1 1 d .
C21 C 0.0297(3) 0.6150(2) 0.08443(14) 0.0273(6) Uani 1 1 d .
H21A H -0.0190 0.6944 0.0941 0.033 Uiso 1 1 calc R
C22 C 0.0906(3) 0.6430(3) -0.06279(14) 0.0291(7) Uani 1 1 d .
H22A H 0.1489 0.5920 -0.1010 0.035 Uiso 1 1 calc R
H22B H 0.1365 0.7293 -0.0582 0.035 Uiso 1 1 calc R
C23 C -0.0701(3) 0.6568(3) -0.09258(15) 0.0303(7) Uani 1 1 d .
Cl1 Cl -0.23153(7) 0.61567(6) 0.22551(4) 0.03016(16) Uani 1 1 d .
Cl2 Cl -0.13388(6) 0.26646(6) 0.23855(3) 0.02816(14) Uani 1 1 d .

loop_
_atom_site_aniso_label
_atom_site_aniso_U_11
_atom_site_aniso_U_22
_atom_site_aniso_U_33
_atom_site_aniso_U_23
_atom_site_aniso_U_13
_atom_site_aniso_U_12
Cu1 0.02273(12) 0.03030(15) 0.01720(11) 0.00030(12) 0.00049(11) 0.00512(12)
O1W 0.0275(9) 0.0280(9) 0.0242(8) 0.0006(7) 0.0019(7) 0.0026(7)
O2W 0.0353(11) 0.0908(16) 0.0528(13) -0.0159(13) 0.0077(10) -0.0219(12)
O11 0.0244(9) 0.0602(13) 0.0429(10) -0.0074(10) 0.0093(8) -0.0120(10)
O12 0.0419(11) 0.0465(12) 0.0304(10) -0.0162(8) 0.0053(8) -0.0127(10)
O21 0.0291(10) 0.0851(17) 0.0349(11) 0.0041(11) 0.0021(9) -0.0042(11)
O22 0.0454(12) 0.0972(17) 0.0276(10) 0.0183(11) -0.0014(9) 0.0077(12)
N11 0.0238(10) 0.0257(12) 0.0184(9) -0.0011(8) 0.0001(8) 0.0013(9)
N12 0.0317(11) 0.0309(12) 0.0255(10) 0.0013(9) 0.0005(9) 0.0034(11)
N13 0.0331(12) 0.0263(11) 0.0246(10) 0.0018(9) 0.0016(9) 0.0063(10)
N14 0.0260(9) 0.0208(11) 0.0206(9) 0.0017(8) 0.0020(8) 0.0020(9)
N21 0.0251(11) 0.0285(12) 0.0173(9) 0.0000(9) 0.0017(8) 0.0003(9)
N22 0.0396(12) 0.0290(12) 0.0225(10) -0.0014(9) 0.0028(9) 0.0116(10)
N23 0.0425(13) 0.0281(12) 0.0236(11) -0.0013(9) 0.0022(10) 0.0083(11)
N24 0.0256(10) 0.0230(12) 0.0205(10) -0.0013(8) 0.0003(8) 0.0062(9)
C11 0.0296(13) 0.0224(13) 0.0228(12) 0.0015(11) 0.0000(10) 0.0017(11)
C12 0.0210(12) 0.0403(16) 0.0210(12) -0.0047(11) 0.0040(10) 0.0008(12)
C13 0.0234(11) 0.0368(15) 0.0195(10) -0.0010(11) -0.0038(9) -0.0027(12)
C21 0.0366(14) 0.0225(13) 0.0228(12) -0.0021(10) 0.0001(11) 0.0036(12)
C22 0.0302(13) 0.0382(17) 0.0189(12) 0.0061(11) -0.0011(10) 0.0010(12)
C23 0.0339(14) 0.0313(16) 0.0256(13) 0.0044(12) -0.0003(11) -0.0050(12)
Cl1 0.0233(3) 0.0312(3) 0.0360(3) -0.0003(3) -0.0033(2) 0.0031(3)
Cl2 0.0267(3) 0.0267(3) 0.0311(3) 0.0007(3) -0.0005(2) 0.0007(2)

loop_
_atom_type_symbol
_atom_type_description
_atom_type_scat_dispersion_real
_atom_type_scat_dispersion_imag
_atom_type_scat_source
C C 0.0033 0.0016 'International Tables Vol C Tables 4.2.6.8 and 6.1.1.4'
H H 0.0000 0.0000 'International Tables Vol C Tables 4.2.6.8 and 6.1.1.4'
N N 0.0061 0.0033 'International Tables Vol C Tables 4.2.6.8 and 6.1.1.4'
O O 0.0106 0.0060 'International Tables Vol C Tables 4.2.6.8 and 6.1.1.4'
Cl Cl 0.1484 0.1585 'International Tables Vol C Tables 4.2.6.8 and 6.1.1.4'
Cu Cu 0.3201 1.2651 'International Tables Vol C Tables 4.2.6.8 and 6.1.1.4'

loop_
_geom_angle_atom_site_label_1
_geom_angle_atom_site_label_2
_geom_angle_atom_site_label_3
_geom_angle
N24 Cu1 O1W 88.82(7)
N24 Cu1 N14 172.84(8)
O1W Cu1 N14 88.30(7)
N24 Cu1 Cl1 90.40(6)
O1W Cu1 Cl1 178.37(5)
N14 Cu1 Cl1 92.31(6)
N24 Cu1 Cl2 93.33(6)
O1W Cu1 Cl2 88.77(5)
N14 Cu1 Cl2 93.17(6)
Cl1 Cu1 Cl2 92.71(2)
C11 N11 N12 109.13(19)
C11 N11 C12 129.9(2)
N12 N11 C12 120.80(19)
N13 N12 N11 107.00(18)
N12 N13 N14 108.86(19)
C11 N14 N13 106.93(18)
C11 N14 Cu1 128.49(16)
N13 N14 Cu1 124.45(15)
C21 N21 N22 108.92(19)
C21 N21 C22 129.8(2)
N22 N21 C22 121.08(19)
N23 N22 N21 106.91(19)
N22 N23 N24 109.08(19)
C21 N24 N23 107.11(19)
C21 N24 Cu1 129.63(16)
N23 N24 Cu1 123.20(14)
N14 C11 N11 108.1(2)
N11 C12 C13 110.3(2)
O11 C13 O12 122.4(2)
O11 C13 C12 123.3(2)
O12 C13 C12 114.2(2)
N24 C21 N21 108.0(2)
N21 C22 C23 110.0(2)
O21 C23 O22 124.4(3)
O21 C23 C22 124.4(2)
O22 C23 C22 111.2(2)

loop_
_geom_bond_atom_site_label_1
_geom_bond_atom_site_label_2
_geom_bond_distance
Cu1 N24 1.9998(19)
Cu1 O1W 2.0014(17)
Cu1 N14 2.0062(19)
Cu1 Cl1 2.2955(7)
Cu1 Cl2 2.7475(7)
O11 C13 1.201(3)
O12 C13 1.327(3)
O21 C23 1.188(3)
O22 C23 1.307(3)
N11 C11 1.327(3)
N11 N12 1.348(3)
N11 C12 1.460(3)
N12 N13 1.300(3)
N13 N14 1.376(3)
N14 C11 1.316(3)
N21 C21 1.329(3)
N21 N22 1.338(3)
N21 C22 1.458(3)
N22 N23 1.296(3)
N23 N24 1.363(3)
N24 C21 1.304(3)
C12 C13 1.512(3)
C22 C23 1.515(4)
